data_7218681
loop_
_publ_author_name
'Ling, Irene'
'Sobolev, Alexandre N.'
'Hashim, Rauzah'
'Harrowfield, Jack M.'

_publ_section_title
;
 Stereochemistry of cage amine complexes -- probing the ligand
 conformational flexibility with hydrogen bonds
;
_journal_issue 48
_journal_name_full CrystEngComm
_journal_page_first 11058
_journal_paper_doi 10.1039/C4CE01980F
_journal_volume 16
_journal_year 2014
_chemical_formula_moiety '2(C14 H30 Cl2 Co N6), 5Cl, Br, 5(H2 O)'
_chemical_formula_sum 'C28 H70 Br Cl9 Co2 N12 O5'
_chemical_formula_weight 1171.78
_chemical_name_systematic
; 
 ? 
;
_space_group_IT_number 14
_symmetry_cell_setting monoclinic
_symmetry_Int_Tables_number 14
_symmetry_space_group_name_Hall '-P 2ybc'
_symmetry_space_group_name_H-M 'P 1 21/c 1'
_atom_sites_solution_hydrogens geom
_atom_sites_solution_primary direct
_atom_sites_solution_secondary difmap
_audit_creation_method SHELXL-97
_cell_angle_alpha 90.0
_cell_angle_beta 117.183(5)
_cell_angle_gamma 90.0
_cell_formula_units_Z 2
_cell_length_a 9.7649(4)
_cell_length_b 27.6067(8)
_cell_length_c 9.5645(4)
_cell_measurement_reflns_used 14130
_cell_measurement_temperature 100(2)
_cell_measurement_theta_max 30.73
_cell_measurement_theta_min 3.76
_cell_volume 2293.59(18)
_computing_cell_refinement
;
CrysAlisPro, Oxford Diffraction Ltd.,
Version 1.171.34.44 (release 25-10-2010 CrysAlis171 .NET)
(compiled Oct 25 2010,18:11:34)
;
_computing_data_collection
;
CrysAlisPro, Oxford Diffraction Ltd.,
Version 1.171.34.44 (release 25-10-2010 CrysAlis171 .NET)
(compiled Oct 25 2010,18:11:34)
;
_computing_data_reduction
;
CrysAlisPro, Oxford Diffraction Ltd.,
Version 1.171.34.44 (release 25-10-2010 CrysAlis171 .NET)
(compiled Oct 25 2010,18:11:34)
;
_computing_molecular_graphics 'Mercury CSD v. 2.3 (2009)'
_computing_publication_material 'SHELXL-97 (Sheldrick, 2008)'
_computing_structure_refinement 'SHELXL-97 (Sheldrick, 2008)'
_computing_structure_solution 'SHELXS-97 (Sheldrick, 2008)'
_diffrn_ambient_temperature 100(2)
_diffrn_detector_area_resol_mean 16.0009
_diffrn_measured_fraction_theta_full 0.994
_diffrn_measured_fraction_theta_max 0.935
_diffrn_measurement_device_type 'Oxford Diffraction Xcalibur-S, Sapphire CCD'
_diffrn_measurement_method '\w scans'
_diffrn_radiation_monochromator graphite
_diffrn_radiation_source 'Enhance (Mo) X-ray Source'
_diffrn_radiation_type MoK\a
_diffrn_radiation_wavelength 0.71073
_diffrn_reflns_av_R_equivalents 0.0543
_diffrn_reflns_av_sigmaI/netI 0.0638
_diffrn_reflns_limit_h_max 13
_diffrn_reflns_limit_h_min -13
_diffrn_reflns_limit_k_max 39
_diffrn_reflns_limit_k_min -39
_diffrn_reflns_limit_l_max 13
_diffrn_reflns_limit_l_min -13
_diffrn_reflns_number 40659
_diffrn_reflns_theta_full 28.00
_diffrn_reflns_theta_max 30.75
_diffrn_reflns_theta_min 3.80
_exptl_absorpt_coefficient_mu 2.170
_exptl_absorpt_correction_T_max 1.00000
_exptl_absorpt_correction_T_min 0.79889
_exptl_absorpt_correction_type multi-scan
_exptl_absorpt_process_details
;
CrysAlisPro, Oxford Diffraction Ltd.,
Version 1.171.33.52 (release 06-11-2009 CrysAlis171 .NET)
(compiled Nov  6 2009,16:24:50)
Empirical absorption correction using spherical harmonics,
 implemented in SCALE3 ABSPACK scaling algorithm.
;
_exptl_crystal_colour yellow
_exptl_crystal_density_diffrn 1.697
_exptl_crystal_density_method 'not measured'
_exptl_crystal_description needle
_exptl_crystal_F_000 1208
_exptl_crystal_size_max 0.34
_exptl_crystal_size_mid 0.21
_exptl_crystal_size_min 0.04
_refine_diff_density_max 1.158
_refine_diff_density_min -1.491
_refine_diff_density_rms 0.126
_refine_ls_extinction_method none
_refine_ls_goodness_of_fit_ref 1.019
_refine_ls_hydrogen_treatment constr
_refine_ls_matrix_type full
_refine_ls_number_parameters 270
_refine_ls_number_reflns 6677
_refine_ls_number_restraints 0
_refine_ls_restrained_S_all 1.019
_refine_ls_R_factor_all 0.0873
_refine_ls_R_factor_gt 0.0543
_refine_ls_shift/su_max 0.001
_refine_ls_shift/su_mean 0.000
_refine_ls_structure_factor_coef Fsqd
_refine_ls_weighting_details 'calc w=1/[\s^2^(Fo^2^)+(0.1000P)^2^+0.0000P] where P=(Fo^2^+2Fc^2^)/3'
_refine_ls_weighting_scheme calc
_refine_ls_wR_factor_gt 0.1532
_refine_ls_wR_factor_ref 0.1622
_reflns_number_gt 4501
_reflns_number_total 6677
_reflns_threshold_expression >2sigma(I)
_cod_data_source_file c4ce01980f1.cif
_cod_data_source_block cmpnd02
_cod_depositor_comments 'Adding full bibliography for 7218680--7218682.cif.'
_cod_original_cell_volume 2293.59(15)
_cod_original_sg_symbol_H-M 'P 21/c'
_cod_database_code 7218681

loop_
_symmetry_equiv_pos_as_xyz
'x, y, z'
'-x, y+1/2, -z+1/2'
'-x, -y, -z'
'x, -y-1/2, z-1/2'

loop_
_atom_site_label
_atom_site_type_symbol
_atom_site_fract_x
_atom_site_fract_y
_atom_site_fract_z
_atom_site_U_iso_or_equiv
_atom_site_adp_type
_atom_site_occupancy
_atom_site_symmetry_multiplicity
_atom_site_calc_flag
_atom_site_refinement_flags
_atom_site_disorder_assembly
_atom_site_disorder_group
Co1 Co 0.20457(5) 0.378628(15) 0.28226(5) 0.01411(13) Uani 1 1 d . . .
Cl01 Cl 0.48738(10) 0.34694(3) -0.01224(10) 0.0234(2) Uani 1 1 d . . .
Cl02 Cl -0.08354(11) 0.40929(4) 0.57154(11) 0.0289(2) Uani 1 1 d . . .
C1 C 0.3824(4) 0.35884(12) 0.0990(4) 0.0174(7) Uani 1 1 d . . .
C2A C 0.4856(4) 0.39134(14) 0.2356(4) 0.0207(7) Uani 1 1 d . . .
H2AA H 0.5779 0.3730 0.3082 0.025 Uiso 1 1 calc R . .
H2AB H 0.5203 0.4193 0.1950 0.025 Uiso 1 1 calc R . .
N3A N 0.4018(3) 0.40931(10) 0.3230(3) 0.0161(6) Uani 1 1 d . . .
H3A H 0.4677 0.4043 0.4290 0.019 Uiso 1 1 calc R . .
C4A C 0.3732(4) 0.46256(12) 0.3038(4) 0.0193(7) Uani 1 1 d . . .
H4AA H 0.3173 0.4711 0.1910 0.023 Uiso 1 1 calc R . .
H4AB H 0.4718 0.4805 0.3517 0.023 Uiso 1 1 calc R . .
C5A C 0.2779(4) 0.47489(12) 0.3855(4) 0.0197(7) Uani 1 1 d . . .
H5AA H 0.3371 0.4688 0.4998 0.024 Uiso 1 1 calc R . .
H5AB H 0.2477 0.5095 0.3693 0.024 Uiso 1 1 calc R . .
N6A N 0.1376(3) 0.44311(10) 0.3153(3) 0.0157(6) Uani 1 1 d . . .
H6A H 0.0756 0.4555 0.2157 0.019 Uiso 1 1 calc R . .
C7A C 0.0456(4) 0.44701(13) 0.4039(4) 0.0209(7) Uani 1 1 d . . .
H7AA H -0.0570 0.4607 0.3340 0.025 Uiso 1 1 calc R . .
H7AB H 0.0979 0.4695 0.4935 0.025 Uiso 1 1 calc R . .
C2B C 0.2341(4) 0.38371(13) -0.0155(4) 0.0177(7) Uani 1 1 d . . .
H2BA H 0.2586 0.4160 -0.0430 0.021 Uiso 1 1 calc R . .
H2BB H 0.1843 0.3644 -0.1132 0.021 Uiso 1 1 calc R . .
N3B N 0.1254(3) 0.38932(11) 0.0533(3) 0.0174(6) Uani 1 1 d . . .
H3B H 0.0906 0.4212 0.0342 0.021 Uiso 1 1 calc R . .
C4B C -0.0148(4) 0.35781(17) -0.0280(4) 0.0295(9) Uani 1 1 d . . .
H4BA H 0.0157 0.3236 -0.0270 0.035 Uiso 1 1 calc R . .
H4BB H -0.0762 0.3682 -0.1386 0.035 Uiso 1 1 calc R . .
C5B C -0.1072(5) 0.36352(19) 0.0616(5) 0.0372(10) Uani 1 1 d . . .
H5BA H -0.1449 0.3972 0.0534 0.045 Uiso 1 1 calc R . .
H5BB H -0.1970 0.3414 0.0192 0.045 Uiso 1 1 calc R . .
N6B N -0.0010(4) 0.35120(13) 0.2291(4) 0.0275(7) Uani 1 1 d . . .
H6B H 0.0107 0.3177 0.2323 0.033 Uiso 1 1 calc R . .
C7B C -0.0721(5) 0.36270(18) 0.3352(5) 0.0402(11) Uani 1 1 d . . .
H7BA H -0.0848 0.3323 0.3832 0.048 Uiso 1 1 calc R . .
H7BB H -0.1756 0.3768 0.2720 0.048 Uiso 1 1 calc R . .
C2C C 0.3542(5) 0.30960(13) 0.1523(5) 0.0262(8) Uani 1 1 d . . .
H2CA H 0.2834 0.2906 0.0595 0.031 Uiso 1 1 calc R . .
H2CB H 0.4527 0.2917 0.2048 0.031 Uiso 1 1 calc R . .
N3C N 0.2857(4) 0.31470(11) 0.2639(4) 0.0275(7) Uani 1 1 d . . .
H3C H 0.2037 0.2931 0.2303 0.033 Uiso 1 1 calc R . .
C4C C 0.3987(6) 0.29971(15) 0.4291(5) 0.0426(12) Uani 1 1 d . . .
H4CA H 0.4231 0.2648 0.4332 0.051 Uiso 1 1 calc R . .
H4CB H 0.4955 0.3185 0.4665 0.051 Uiso 1 1 calc R . .
C5C C 0.3179(6) 0.31060(14) 0.5279(5) 0.0377(11) Uani 1 1 d . . .
H5CA H 0.2235 0.2908 0.4926 0.045 Uiso 1 1 calc R . .
H5CB H 0.3864 0.3032 0.6398 0.045 Uiso 1 1 calc R . .
N6C N 0.2781(4) 0.36338(10) 0.5076(3) 0.0203(6) Uani 1 1 d . . .
H6C H 0.3700 0.3801 0.5623 0.024 Uiso 1 1 calc R . .
C7C C 0.1780(5) 0.37655(14) 0.5820(4) 0.0248(8) Uani 1 1 d . . .
H7CA H 0.2329 0.4002 0.6673 0.030 Uiso 1 1 calc R . .
H7CB H 0.1583 0.3472 0.6297 0.030 Uiso 1 1 calc R . .
C8 C 0.0253(4) 0.39814(13) 0.4652(4) 0.0225(7) Uani 1 1 d . . .
Cl1 Cl 0.38439(10) 0.59621(4) 0.30996(9) 0.0263(2) Uani 1 1 d . . .
Cl2 Cl 0.0000 0.5000 0.0000 0.0544(5) Uani 1 2 d S . .
Br1 Br 0.67148(11) 0.50236(4) 0.16501(12) 0.0449(3) Uani 0.50 1 d P A 1
O1 O 0.7274(8) 0.2760(3) 0.5015(8) 0.0539(18) Uiso 0.50 1 d P B 1
H11 H 0.7094 0.2573 0.4244 0.081 Uiso 0.50 1 d P C 1
H12 H 0.8231 0.2734 0.5633 0.081 Uiso 0.50 1 d P D 1
O2 O 0.6632(8) 0.2159(3) 0.2514(8) 0.0472(16) Uiso 0.50 1 d P E 1
H21 H 0.6851 0.2229 0.1773 0.071 Uiso 0.50 1 d P F 1
H22 H 0.6484 0.1854 0.2474 0.071 Uiso 0.50 1 d P G 1
Cl3 Cl 1.0713(3) 0.26755(6) 0.7306(2) 0.0221(4) Uani 0.50 1 d P H 1
Cl4 Cl 0.9923(2) 0.26327(7) 0.6808(2) 0.0146(4) Uani 0.50 1 d P I 2
O3 O 0.6813(8) 0.4614(3) 0.0478(8) 0.0516(17) Uiso 0.50 1 d P J 2
H31 H 0.6510 0.4322 0.0274 0.077 Uiso 0.50 1 d P K 2
H32 H 0.7585 0.4639 0.0296 0.077 Uiso 0.50 1 d P L 2
O4 O 0.6383(7) 0.5322(2) 0.2294(7) 0.0381(14) Uiso 0.50 1 d P M 2
H41 H 0.6170 0.5102 0.1601 0.057 Uiso 0.50 1 d P N 2
H42 H 0.5532 0.5418 0.2235 0.057 Uiso 0.50 1 d P O 2
O5 O 0.7204(9) 0.2515(3) 0.3199(10) 0.066(2) Uiso 0.50 1 d P P 2
H51 H 0.7809 0.2548 0.4173 0.099 Uiso 0.50 1 d P Q 2
H52 H 0.7764 0.2473 0.2741 0.099 Uiso 0.50 1 d P R 2

loop_
_atom_site_aniso_label
_atom_site_aniso_U_11
_atom_site_aniso_U_22
_atom_site_aniso_U_33
_atom_site_aniso_U_23
_atom_site_aniso_U_13
_atom_site_aniso_U_12
Co1 0.0217(2) 0.0130(2) 0.0137(2) -0.00007(16) 0.01348(19) -0.00043(17)
Cl01 0.0255(4) 0.0322(5) 0.0209(4) -0.0012(3) 0.0180(3) 0.0034(4)
Cl02 0.0379(5) 0.0355(5) 0.0289(5) -0.0034(4) 0.0288(4) -0.0008(4)
C1 0.0210(16) 0.0208(17) 0.0184(16) 0.0007(13) 0.0161(14) 0.0003(13)
C2A 0.0189(16) 0.031(2) 0.0173(16) 0.0007(14) 0.0131(14) 0.0040(14)
N3A 0.0179(13) 0.0212(15) 0.0122(12) -0.0012(10) 0.0096(11) -0.0005(11)
C4A 0.0265(18) 0.0150(16) 0.0203(16) -0.0024(13) 0.0142(14) -0.0047(13)
C5A 0.0303(19) 0.0128(16) 0.0215(16) -0.0022(13) 0.0165(15) -0.0037(14)
N6A 0.0214(14) 0.0177(14) 0.0118(12) 0.0014(10) 0.0109(11) 0.0036(11)
C7A 0.0258(18) 0.0245(18) 0.0202(16) 0.0043(14) 0.0173(15) 0.0080(14)
C2B 0.0176(16) 0.0241(18) 0.0142(15) -0.0012(13) 0.0096(13) -0.0011(13)
N3B 0.0186(13) 0.0234(15) 0.0146(13) -0.0018(11) 0.0114(11) -0.0006(11)
C4B 0.0230(18) 0.054(3) 0.0151(17) -0.0103(16) 0.0117(15) -0.0114(17)
C5B 0.025(2) 0.067(3) 0.028(2) -0.014(2) 0.0196(17) -0.0125(19)
N6B 0.0327(17) 0.0366(19) 0.0262(16) -0.0124(14) 0.0247(14) -0.0155(14)
C7B 0.047(3) 0.054(3) 0.041(2) -0.024(2) 0.039(2) -0.025(2)
C2C 0.049(2) 0.0164(17) 0.0288(19) 0.0032(14) 0.0318(18) 0.0073(16)
N3C 0.057(2) 0.0157(15) 0.0268(16) 0.0032(12) 0.0342(16) 0.0053(14)
C4C 0.088(4) 0.022(2) 0.039(2) 0.0185(17) 0.048(3) 0.029(2)
C5C 0.081(3) 0.0193(19) 0.034(2) 0.0149(16) 0.045(2) 0.018(2)
N6C 0.0367(17) 0.0156(14) 0.0180(14) 0.0055(11) 0.0208(13) 0.0082(12)
C7C 0.043(2) 0.0211(18) 0.0228(18) 0.0046(14) 0.0264(17) 0.0062(16)
C8 0.034(2) 0.0238(19) 0.0206(17) -0.0042(14) 0.0216(16) -0.0029(15)
Cl1 0.0187(4) 0.0465(6) 0.0106(4) -0.0004(3) 0.0040(3) 0.0073(4)
Cl2 0.0945(14) 0.0506(10) 0.0223(7) 0.0205(7) 0.0302(8) 0.0504(10)
Br1 0.0406(5) 0.0449(6) 0.0495(6) 0.0087(4) 0.0208(4) -0.0004(4)
Cl3 0.0459(13) 0.0077(8) 0.0220(10) 0.0023(7) 0.0234(10) 0.0079(9)
Cl4 0.0102(8) 0.0139(8) 0.0195(9) 0.0019(6) 0.0066(7) 0.0043(7)

loop_
_atom_type_symbol
_atom_type_description
_atom_type_scat_dispersion_real
_atom_type_scat_dispersion_imag
_atom_type_scat_source
C C 0.0033 0.0016 'International Tables Vol C Tables 4.2.6.8 and 6.1.1.4'
H H 0.0000 0.0000 'International Tables Vol C Tables 4.2.6.8 and 6.1.1.4'
N N 0.0061 0.0033 'International Tables Vol C Tables 4.2.6.8 and 6.1.1.4'
O O 0.0106 0.0060 'International Tables Vol C Tables 4.2.6.8 and 6.1.1.4'
Cl Cl 0.1484 0.1585 'International Tables Vol C Tables 4.2.6.8 and 6.1.1.4'
Br Br -0.2901 2.4595 'International Tables Vol C Tables 4.2.6.8 and 6.1.1.4'
Co Co 0.3494 0.9721 'International Tables Vol C Tables 4.2.6.8 and 6.1.1.4'

loop_
_geom_angle_atom_site_label_1
_geom_angle_atom_site_label_2
_geom_angle_atom_site_label_3
_geom_angle
N6A Co1 N3A 86.92(11)
N6A Co1 N3C 175.76(13)
N3A Co1 N3C 90.35(13)
N6A Co1 N6C 89.95(11)
N3A Co1 N6C 92.33(12)
N3C Co1 N6C 86.92(12)
N6A Co1 N6B 90.84(13)
N3A Co1 N6B 175.91(13)
N3C Co1 N6B 92.07(15)
N6C Co1 N6B 91.08(13)
N6A Co1 N3B 92.99(11)
N3A Co1 N3B 90.41(11)
N3C Co1 N3B 90.27(12)
N6C Co1 N3B 176.08(12)
N6B Co1 N3B 86.29(12)
C2C C1 C2B 112.7(3)
C2C C1 C2A 112.9(3)
C2B C1 C2A 112.9(3)
C2C C1 Cl01 105.8(2)
C2B C1 Cl01 105.5(2)
C2A C1 Cl01 106.3(2)
N3A C2A C1 111.0(3)
N3A C2A H2AA 109.4
C1 C2A H2AA 109.4
N3A C2A H2AB 109.4
C1 C2A H2AB 109.4
H2AA C2A H2AB 108.0
C4A N3A C2A 112.2(3)
C4A N3A Co1 106.7(2)
C2A N3A Co1 118.8(2)
C4A N3A H3A 106.1
C2A N3A H3A 106.1
Co1 N3A H3A 106.1
N3A C4A C5A 106.6(3)
N3A C4A H4AA 110.4
C5A C4A H4AA 110.4
N3A C4A H4AB 110.4
C5A C4A H4AB 110.4
H4AA C4A H4AB 108.6
N6A C5A C4A 106.9(3)
N6A C5A H5AA 110.3
C4A C5A H5AA 110.3
N6A C5A H5AB 110.3
C4A C5A H5AB 110.3
H5AA C5A H5AB 108.6
C7A N6A C5A 111.5(2)
C7A N6A Co1 119.1(2)
C5A N6A Co1 107.3(2)
C7A N6A H6A 106.0
C5A N6A H6A 106.0
Co1 N6A H6A 106.0
N6A C7A C8 111.9(3)
N6A C7A H7AA 109.2
C8 C7A H7AA 109.2
N6A C7A H7AB 109.2
C8 C7A H7AB 109.2
H7AA C7A H7AB 107.9
N3B C2B C1 111.4(3)
N3B C2B H2BA 109.3
C1 C2B H2BA 109.3
N3B C2B H2BB 109.3
C1 C2B H2BB 109.3
H2BA C2B H2BB 108.0
C2B N3B C4B 112.0(3)
C2B N3B Co1 118.3(2)
C4B N3B Co1 106.8(2)
C2B N3B H3B 106.3
C4B N3B H3B 106.3
Co1 N3B H3B 106.3
N3B C4B C5B 106.5(3)
N3B C4B H4BA 110.4
C5B C4B H4BA 110.4
N3B C4B H4BB 110.4
C5B C4B H4BB 110.4
H4BA C4B H4BB 108.6
N6B C5B C4B 106.4(3)
N6B C5B H5BA 110.4
C4B C5B H5BA 110.4
N6B C5B H5BB 110.4
C4B C5B H5BB 110.4
H5BA C5B H5BB 108.6
C5B N6B C7B 111.5(3)
C5B N6B Co1 108.3(2)
C7B N6B Co1 118.2(2)
C5B N6B H6B 106.0
C7B N6B H6B 106.0
Co1 N6B H6B 106.0
N6B C7B C8 112.1(3)
N6B C7B H7BA 109.2
C8 C7B H7BA 109.2
N6B C7B H7BB 109.2
C8 C7B H7BB 109.2
H7BA C7B H7BB 107.9
N3C C2C C1 111.3(3)
N3C C2C H2CA 109.4
C1 C2C H2CA 109.4
N3C C2C H2CB 109.4
C1 C2C H2CB 109.4
H2CA C2C H2CB 108.0
C2C N3C C4C 111.5(3)
C2C N3C Co1 118.3(2)
C4C N3C Co1 106.4(2)
C2C N3C H3C 106.7
C4C N3C H3C 106.7
Co1 N3C H3C 106.7
C5C C4C N3C 105.0(4)
C5C C4C H4CA 110.8
N3C C4C H4CA 110.8
C5C C4C H4CB 110.8
N3C C4C H4CB 110.8
H4CA C4C H4CB 108.8
N6C C5C C4C 106.9(3)
N6C C5C H5CA 110.3
C4C C5C H5CA 110.3
N6C C5C H5CB 110.3
C4C C5C H5CB 110.3
H5CA C5C H5CB 108.6
C7C N6C C5C 111.3(3)
C7C N6C Co1 118.5(2)
C5C N6C Co1 106.9(2)
C7C N6C H6C 106.5
C5C N6C H6C 106.5
Co1 N6C H6C 106.5
N6C C7C C8 112.4(3)
N6C C7C H7CA 109.1
C8 C7C H7CA 109.1
N6C C7C H7CB 109.1
C8 C7C H7CB 109.1
H7CA C7C H7CB 107.9
C7C C8 C7A 112.1(3)
C7C C8 C7B 112.7(3)
C7A C8 C7B 113.5(3)
C7C C8 Cl02 106.6(2)
C7A C8 Cl02 106.3(2)
C7B C8 Cl02 105.1(2)
H41 Br1 H42 24.6
H11 O1 H12 106.1
H11 O1 H51 33.0
H12 O1 H51 76.4
H21 O2 H22 107.0
H21 O2 H52 59.0
H22 O2 H52 139.2
H31 O3 H32 106.3
H41 O4 H42 106.7
H11 O5 H21 150.3
H11 O5 H51 43.4
H21 O5 H51 145.5
H11 O5 H52 150.2
H21 O5 H52 52.0
H51 O5 H52 106.9

loop_
_geom_bond_atom_site_label_1
_geom_bond_atom_site_label_2
_geom_bond_distance
Co1 N6A 1.971(3)
Co1 N3A 1.973(3)
Co1 N3C 1.975(3)
Co1 N6C 1.981(3)
Co1 N6B 1.982(3)
Co1 N3B 1.983(3)
Cl01 C1 1.813(3)
Cl02 C8 1.802(3)
C1 C2C 1.521(5)
C1 C2B 1.523(5)
C1 C2A 1.525(5)
C2A N3A 1.496(4)
C2A H2AA 0.9900
C2A H2AB 0.9900
N3A C4A 1.492(4)
N3A H3A 0.9300
C4A C5A 1.502(5)
C4A H4AA 0.9900
C4A H4AB 0.9900
C5A N6A 1.502(4)
C5A H5AA 0.9900
C5A H5AB 0.9900
N6A C7A 1.494(4)
N6A H6A 0.9300
C7A C8 1.519(5)
C7A H7AA 0.9900
C7A H7AB 0.9900
C2B N3B 1.491(4)
C2B H2BA 0.9900
C2B H2BB 0.9900
N3B C4B 1.504(4)
N3B H3B 0.9300
C4B C5B 1.511(5)
C4B H4BA 0.9900
C4B H4BB 0.9900
C5B N6B 1.496(5)
C5B H5BA 0.9900
C5B H5BB 0.9900
N6B C7B 1.502(4)
N6B H6B 0.9300
C7B C8 1.525(5)
C7B H7BA 0.9900
C7B H7BB 0.9900
C2C N3C 1.502(4)
C2C H2CA 0.9900
C2C H2CB 0.9900
N3C C4C 1.515(5)
N3C H3C 0.9300
C4C C5C 1.512(5)
C4C H4CA 0.9900
C4C H4CB 0.9900
C5C N6C 1.498(5)
C5C H5CA 0.9900
C5C H5CB 0.9900
N6C C7C 1.493(4)
N6C H6C 0.9300
C7C C8 1.518(5)
C7C H7CA 0.9900
C7C H7CB 0.9900
Br1 H41 0.5562
Br1 H42 1.8504
O1 H11 0.8503
O1 H12 0.8501
O1 H51 1.2840
O2 H21 0.8502
O2 H22 0.8500
O2 H52 1.3422
Cl4 H12 1.5409
O3 H31 0.8503
O3 H32 0.8501
O4 H41 0.8501
O4 H42 0.8503
O5 H11 1.0649
O5 H21 1.4727
O5 H51 0.8500
O5 H52 0.8503

loop_
_geom_hbond_atom_site_label_D
_geom_hbond_atom_site_label_H
_geom_hbond_atom_site_label_A
_geom_hbond_distance_DH
_geom_hbond_distance_HA
_geom_hbond_distance_DA
_geom_hbond_angle_DHA
_geom_hbond_site_symmetry_A
N3A H3A Cl1 0.93 2.24 3.164(3) 171.1 3_666
N6A H6A Cl2 0.93 2.22 3.109(3) 160.3 .
N3B H3B Cl2 0.93 2.32 3.244(3) 176.3 .
N6B H6B Cl4 0.93 2.28 3.190(4) 166.3 4_465
N6B H6B Cl3 0.93 2.43 3.352(4) 171.7 4_465
N3C H3C Cl3 0.93 2.12 3.005(4) 159.6 4_465
N3C H3C Cl4 0.93 2.45 3.375(4) 171.7 4_465
N6C H6C Cl1 0.93 2.23 3.146(3) 166.4 3_666
O1 H11 O2 0.85 1.89 2.739(10) 178.4 .
O1 H12 Cl3 0.85 2.22 3.067(7) 178.2 .
O2 H21 O1 0.85 1.91 2.743(10) 167.4 4_565
O2 H22 Cl1 0.85 2.51 3.350(7) 168.7 2_645
O3 H31 Cl01 0.85 2.77 3.592(7) 162.7 .
O3 H32 Cl2 0.85 2.69 3.511(7) 162.4 1_655
O4 H41 O3 0.85 2.00 2.771(10) 151.1 .
O4 H42 O3 0.85 2.56 3.041(9) 116.9 3_665
O4 H42 Cl1 0.85 2.63 3.408(6) 153.3 .
O5 H51 Cl4 0.85 2.43 3.271(8) 169.1 .
O5 H52 Cl4 0.85 2.65 3.495(8) 170.0 4_565

loop_
_geom_torsion_atom_site_label_1
_geom_torsion_atom_site_label_2
_geom_torsion_atom_site_label_3
_geom_torsion_atom_site_label_4
_geom_torsion
C2C C1 C2A N3A -72.4(4)
C2B C1 C2A N3A 56.8(4)
Cl01 C1 C2A N3A 172.0(2)
C1 C2A N3A C4A -112.2(3)
C1 C2A N3A Co1 13.1(4)
N6A Co1 N3A C4A -17.55(19)
N3C Co1 N3A C4A 165.7(2)
N6C Co1 N3A C4A -107.4(2)
N6B Co1 N3A C4A 39.3(17)
N3B Co1 N3A C4A 75.4(2)
N6A Co1 N3A C2A -145.4(2)
N3C Co1 N3A C2A 37.8(2)
N6C Co1 N3A C2A 124.7(2)
N6B Co1 N3A C2A -88.6(17)
N3B Co1 N3A C2A -52.5(2)
C2A N3A C4A C5A 175.4(3)
Co1 N3A C4A C5A 43.8(3)
N3A C4A C5A N6A -55.3(3)
C4A C5A N6A C7A 171.6(3)
C4A C5A N6A Co1 39.6(3)
N3A Co1 N6A C7A -140.0(2)
N3C Co1 N6A C7A -90.0(16)
N6C Co1 N6A C7A -47.7(2)
N6B Co1 N6A C7A 43.4(2)
N3B Co1 N6A C7A 129.7(2)
N3A Co1 N6A C5A -12.3(2)
N3C Co1 N6A C5A 37.8(16)
N6C Co1 N6A C5A 80.1(2)
N6B Co1 N6A C5A 171.1(2)
N3B Co1 N6A C5A -102.5(2)
C5A N6A C7A C8 -122.4(3)
Co1 N6A C7A C8 3.4(4)
C2C C1 C2B N3B 56.8(4)
C2A C1 C2B N3B -72.6(3)
Cl01 C1 C2B N3B 171.8(2)
C1 C2B N3B C4B -111.5(3)
C1 C2B N3B Co1 13.4(4)
N6A Co1 N3B C2B 124.3(2)
N3A Co1 N3B C2B 37.4(2)
N3C Co1 N3B C2B -53.0(3)
N6C Co1 N3B C2B -97.1(17)
N6B Co1 N3B C2B -145.0(3)
N6A Co1 N3B C4B -108.3(2)
N3A Co1 N3B C4B 164.8(2)
N3C Co1 N3B C4B 74.4(2)
N6C Co1 N3B C4B 30.3(18)
N6B Co1 N3B C4B -17.6(2)
C2B N3B C4B C5B 175.0(3)
Co1 N3B C4B C5B 44.0(4)
N3B C4B C5B N6B -55.2(4)
C4B C5B N6B C7B 171.4(3)
C4B C5B N6B Co1 39.7(4)
N6A Co1 N6B C5B 80.5(3)
N3A Co1 N6B C5B 23.8(18)
N3C Co1 N6B C5B -102.6(3)
N6C Co1 N6B C5B 170.5(3)
N3B Co1 N6B C5B -12.4(3)
N6A Co1 N6B C7B -47.4(3)
N3A Co1 N6B C7B -104.2(16)
N3C Co1 N6B C7B 129.5(3)
N6C Co1 N6B C7B 42.5(3)
N3B Co1 N6B C7B -140.4(3)
C5B N6B C7B C8 -122.1(4)
Co1 N6B C7B C8 4.3(5)
C2B C1 C2C N3C -72.6(4)
C2A C1 C2C N3C 56.8(4)
Cl01 C1 C2C N3C 172.6(3)
C1 C2C N3C C4C -110.5(4)
C1 C2C N3C Co1 13.3(4)
N6A Co1 N3C C2C -102.7(15)
N3A Co1 N3C C2C -52.7(3)
N6C Co1 N3C C2C -145.0(3)
N6B Co1 N3C C2C 124.0(3)
N3B Co1 N3C C2C 37.7(3)
N6A Co1 N3C C4C 23.6(17)
N3A Co1 N3C C4C 73.6(3)
N6C Co1 N3C C4C -18.7(3)
N6B Co1 N3C C4C -109.7(3)
N3B Co1 N3C C4C 164.0(3)
C2C N3C C4C C5C 175.7(3)
Co1 N3C C4C C5C 45.4(4)
N3C C4C C5C N6C -57.3(5)
C4C C5C N6C C7C 171.9(4)
C4C C5C N6C Co1 41.1(4)
N6A Co1 N6C C7C 43.9(3)
N3A Co1 N6C C7C 130.8(3)
N3C Co1 N6C C7C -138.9(3)
N6B Co1 N6C C7C -46.9(3)
N3B Co1 N6C C7C -94.7(17)
N6A Co1 N6C C5C 170.5(3)
N3A Co1 N6C C5C -102.5(3)
N3C Co1 N6C C5C -12.3(3)
N6B Co1 N6C C5C 79.7(3)
N3B Co1 N6C C5C 31.9(18)
C5C N6C C7C C8 -121.4(4)
Co1 N6C C7C C8 3.1(4)
N6C C7C C8 C7A -66.7(4)
N6C C7C C8 C7B 62.7(4)
N6C C7C C8 Cl02 177.5(2)
N6A C7A C8 C7C 62.8(4)
N6A C7A C8 C7B -66.2(4)
N6A C7A C8 Cl02 178.8(2)
N6B C7B C8 C7C -67.1(5)
N6B C7B C8 C7A 61.6(5)
N6B C7B C8 Cl02 177.2(3)
